data_2224231
loop_
_publ_author_name
'Ling, Chun-Sheng'
'Wang, Xu'
'Liu, Yun'
'Wu, Qiang'

_publ_section_title
;3,3'-(1,3,5,7-Tetraoxo-2,3,6,7-tetrahydro-1<i>H</i>,5<i>H</i>-pyrrolo[3,4-<i>f</i>]isoindole-2,6-diyl)dipropanoic
 acid <i>N</i>,<i>N</i>-dimethylformamide disolvate
;
_journal_coeditor_code HB5179
_journal_issue 12
_journal_name_full 'Acta Crystallographica Section E'
_journal_page_first o2975
_journal_paper_doi 10.1107/S1600536809045437
_journal_volume 65
_journal_year 2009
_chemical_formula_iupac 'C16 H12 N2 O8, 2C3 H7 N O'
_chemical_formula_moiety 'C16 H12 N2 O8, 2(C3 H7 N O)'
_chemical_formula_sum 'C22 H26 N4 O10'
_chemical_formula_weight 506.47
_chemical_name_systematic
;
3,3'-(1,3,5,7-Tetraoxo-2,3,6,7-tetrahydro-1<i>H</i>,5<i>H</i>-
pyrrolo[3,4-<i>f</i>]isoindole-2,6-diyl)dipropanoic acid
<i>N</i>,<i>N</i>-dimethylformamide solvate
;
_space_group_IT_number 14
_symmetry_cell_setting monoclinic
_symmetry_space_group_name_Hall '-P 2ybc'
_symmetry_space_group_name_H-M 'P 1 21/c 1'
_atom_sites_solution_hydrogens geom
_atom_sites_solution_primary direct
_atom_sites_solution_secondary difmap
_audit_creation_method SHELXL-97
_cell_angle_alpha 90.00
_cell_angle_beta 118.774(8)
_cell_angle_gamma 90.00
_cell_formula_units_Z 2
_cell_length_a 12.542(8)
_cell_length_b 8.611(6)
_cell_length_c 12.902(9)
_cell_measurement_reflns_used 2660
_cell_measurement_temperature 296(2)
_cell_measurement_theta_max 23.67
_cell_measurement_theta_min 2.97
_cell_volume 1221.4(14)
_computing_cell_refinement 'SAINT-Plus (Bruker, 2001)'
_computing_data_collection 'SMART (Bruker, 2001)'
_computing_data_reduction 'SAINT-Plus (Bruker, 2001)'
_computing_molecular_graphics 'PLATON (Spek, 2009)'
_computing_publication_material 'PLATON (Spek, 2009)'
_computing_structure_refinement 'SHELXL97 (Sheldrick, 2008)'
_computing_structure_solution 'SHELXS97 (Sheldrick, 2008)'
_diffrn_ambient_temperature 296(2)
_diffrn_measured_fraction_theta_full 0.995
_diffrn_measured_fraction_theta_max 0.995
_diffrn_measurement_device_type 'Bruker SMART CCD'
_diffrn_measurement_method \w
_diffrn_radiation_monochromator graphite
_diffrn_radiation_source 'fine-focus sealed tube'
_diffrn_radiation_type MoK\a
_diffrn_radiation_wavelength 0.71073
_diffrn_reflns_av_R_equivalents 0.0371
_diffrn_reflns_av_sigmaI/netI 0.0263
_diffrn_reflns_limit_h_max 15
_diffrn_reflns_limit_h_min -15
_diffrn_reflns_limit_k_max 10
_diffrn_reflns_limit_k_min -10
_diffrn_reflns_limit_l_max 15
_diffrn_reflns_limit_l_min -15
_diffrn_reflns_number 12363
_diffrn_reflns_theta_full 26.00
_diffrn_reflns_theta_max 26.00
_diffrn_reflns_theta_min 1.85
_exptl_absorpt_coefficient_mu 0.110
_exptl_absorpt_correction_type none
_exptl_crystal_colour colourless
_exptl_crystal_density_diffrn 1.377
_exptl_crystal_density_method 'not measured'
_exptl_crystal_description slab
_exptl_crystal_F_000 532
_exptl_crystal_size_max 0.33
_exptl_crystal_size_mid 0.31
_exptl_crystal_size_min 0.10
_refine_diff_density_max 0.442
_refine_diff_density_min -0.295
_refine_ls_extinction_method none
_refine_ls_goodness_of_fit_ref 1.057
_refine_ls_hydrogen_treatment mixed
_refine_ls_matrix_type full
_refine_ls_number_parameters 167
_refine_ls_number_reflns 2386
_refine_ls_number_restraints 15
_refine_ls_restrained_S_all 1.215
_refine_ls_R_factor_all 0.0663
_refine_ls_R_factor_gt 0.0468
_refine_ls_shift/su_max 0.000
_refine_ls_shift/su_mean 0.000
_refine_ls_structure_factor_coef Fsqd
_refine_ls_weighting_details 'calc w=1/[\s^2^(Fo^2^)+(0.0551P)^2^+0.5597P] where P=(Fo^2^+2Fc^2^)/3'
_refine_ls_weighting_scheme calc
_refine_ls_wR_factor_gt 0.1184
_refine_ls_wR_factor_ref 0.1329
_reflns_number_gt 1745
_reflns_number_total 2386
_reflns_threshold_expression I>2\s(I)
_cod_data_source_file hb5179.cif
_cod_data_source_block I
_cod_depositor_comments
;
The following automatic conversions were performed:
'_symmetry_cell_setting' value 'Monoclinic' changed to 'monoclinic'
according to '/home/saulius/struct/CIF-dictionaries/cif_core.dic'
dictionary named 'cif_core.dic' version 2.4.1 from 2010-06-29.

Automatic conversion script
Id: cif_fix_enum 1527 2010-12-29 10:47:43Z saulius 

The following automatic conversions were performed:

'_symmetry_cell_setting' value 'Monoclinic' changed to 'monoclinic'
according to /home/saulius/struct/CIF-dictionaries/cif_core.dic
dictionary named 'cif_core.dic' version 2.4.1 from 2010-06-29.

Automatic conversion script
Id: cif_fix_values 1715 2011-07-08 13:25:40Z adriana 
;
_cod_original_cell_volume 1221.3(14)
_cod_original_sg_symbol_H-M 'P 21/c'
_cod_database_code 2224231
_cod_database_fobs_code 2224231

loop_
_symmetry_equiv_pos_as_xyz
'x, y, z'
'-x, y+1/2, -z+1/2'
'-x, -y, -z'
'x, -y-1/2, z-1/2'

loop_
_atom_site_type_symbol
_atom_site_label
_atom_site_fract_x
_atom_site_fract_y
_atom_site_fract_z
_atom_site_U_iso_or_equiv
_atom_site_adp_type
_atom_site_calc_flag
_atom_site_refinement_flags
_atom_site_occupancy
_atom_site_disorder_assembly
_atom_site_disorder_group
O O1 0.2286(2) 0.3041(3) -0.14930(17) 0.0847(7) Uani d U 1 . .
O O2 0.3228(2) 0.5093(3) -0.16182(17) 0.0896(8) Uani d U 1 . .
H H2 0.2861 0.4876 -0.2324 0.134 Uiso d R 1 . .
O O3 0.22033(16) 0.5402(2) 0.20189(14) 0.0502(5) Uani d . 1 . .
O O4 0.55406(18) 0.2430(2) 0.29251(15) 0.0579(5) Uani d . 1 . .
O O5 0.2066(2) 1.0088(2) 1.11020(15) 0.0651(6) Uani d . 1 . .
C C1 0.2949(2) 0.4100(3) -0.1032(2) 0.0487(6) Uani d U 1 . .
C C2 0.3578(3) 0.4407(4) 0.0263(2) 0.0575(7) Uani d . 1 . .
H H2B 0.3407 0.5465 0.0395 0.069 Uiso calc R 1 . .
H H2C 0.4449 0.4321 0.0564 0.069 Uiso calc R 1 . .
C C3 0.3212(3) 0.3327(3) 0.09466(19) 0.0479(6) Uani d . 1 . .
H H3A 0.2332 0.3320 0.0597 0.057 Uiso calc R 1 . .
H H3B 0.3475 0.2281 0.0903 0.057 Uiso calc R 1 . .
C C4 0.3193(2) 0.4830(3) 0.26018(19) 0.0388(5) Uani d . 1 . .
C C5 0.4876(2) 0.3319(3) 0.30588(19) 0.0403(5) Uani d . 1 . .
C C6 0.5071(2) 0.4122(3) 0.41634(19) 0.0366(5) Uani d . 1 . .
C C7 0.6041(2) 0.4039(3) 0.5291(2) 0.0396(5) Uani d . 1 . .
H H7A 0.6714 0.3412 0.5482 0.048 Uiso calc R 1 . .
C C8 0.5939(2) 0.4955(3) 0.61186(18) 0.0368(5) Uani d . 1 . .
C C9 0.1607(3) 0.8835(4) 1.0674(2) 0.0522(7) Uani d . 1 . .
H H9A 0.170(3) 0.794(4) 1.119(3) 0.066(8) Uiso d . 1 . .
C C10 0.0679(3) 0.9775(4) 0.8676(3) 0.0717(9) Uani d . 1 . .
H H10A 0.1090 1.0710 0.9071 0.108 Uiso calc R 1 . .
H H10B -0.0182 0.9958 0.8254 0.108 Uiso calc R 1 . .
H H10C 0.0955 0.9462 0.8131 0.108 Uiso calc R 1 . .
C C11 0.0398(4) 0.7052(5) 0.9101(4) 0.1117(16) Uani d . 1 . .
H H11A 0.0643 0.6347 0.9753 0.168 Uiso calc R 1 . .
H H11B 0.0663 0.6662 0.8566 0.168 Uiso calc R 1 . .
H H11C -0.0472 0.7148 0.8695 0.168 Uiso calc R 1 . .
N N1 0.37472(18) 0.3802(2) 0.21817(16) 0.0416(5) Uani d . 1 . .
N N2 0.0942(2) 0.8560(3) 0.95392(19) 0.0558(6) Uani d . 1 . .

loop_
_atom_site_aniso_label
_atom_site_aniso_U_11
_atom_site_aniso_U_22
_atom_site_aniso_U_33
_atom_site_aniso_U_12
_atom_site_aniso_U_13
_atom_site_aniso_U_23
O1 0.1149(18) 0.0799(15) 0.0394(10) -0.0332(14) 0.0212(11) -0.0087(10)
O2 0.1066(17) 0.1158(18) 0.0353(10) -0.0460(15) 0.0254(11) 0.0011(11)
O3 0.0456(10) 0.0599(11) 0.0371(9) 0.0041(9) 0.0135(8) 0.0081(8)
O4 0.0728(13) 0.0580(11) 0.0467(10) 0.0166(10) 0.0319(10) -0.0008(8)
O5 0.0889(15) 0.0617(12) 0.0383(10) -0.0119(11) 0.0253(10) -0.0033(9)
C1 0.0564(14) 0.0563(14) 0.0308(11) -0.0061(12) 0.0190(11) -0.0015(10)
C2 0.0695(18) 0.0686(18) 0.0319(13) -0.0228(15) 0.0224(13) -0.0066(12)
C3 0.0612(16) 0.0484(14) 0.0290(12) -0.0080(12) 0.0178(11) -0.0050(10)
C4 0.0435(14) 0.0410(13) 0.0314(11) -0.0031(11) 0.0176(11) 0.0046(10)
C5 0.0514(14) 0.0383(12) 0.0341(12) 0.0009(11) 0.0228(11) 0.0013(9)
C6 0.0452(13) 0.0361(12) 0.0317(11) 0.0017(10) 0.0211(10) 0.0030(9)
C7 0.0409(13) 0.0434(13) 0.0352(12) 0.0071(10) 0.0188(10) 0.0046(10)
C8 0.0417(13) 0.0408(12) 0.0287(11) 0.0005(10) 0.0176(10) 0.0044(9)
C9 0.0573(17) 0.0564(17) 0.0404(14) 0.0010(13) 0.0215(13) 0.0058(13)
C10 0.0654(19) 0.104(3) 0.0398(15) 0.0021(18) 0.0207(14) 0.0130(15)
C11 0.110(3) 0.078(3) 0.088(3) -0.016(2) 0.001(2) -0.017(2)
N1 0.0513(12) 0.0442(11) 0.0278(9) -0.0014(9) 0.0180(9) -0.0002(8)
N2 0.0534(13) 0.0621(14) 0.0408(12) -0.0010(11) 0.0139(10) -0.0024(10)

loop_
_atom_type_symbol
_atom_type_description
_atom_type_scat_dispersion_real
_atom_type_scat_dispersion_imag
_atom_type_scat_source
C C 0.0033 0.0016 'International Tables Vol C Tables 4.2.6.8 and 6.1.1.4'
H H 0.0000 0.0000 'International Tables Vol C Tables 4.2.6.8 and 6.1.1.4'
N N 0.0061 0.0033 'International Tables Vol C Tables 4.2.6.8 and 6.1.1.4'
O O 0.0106 0.0060 'International Tables Vol C Tables 4.2.6.8 and 6.1.1.4'

loop_
_geom_angle_atom_site_label_1
_geom_angle_atom_site_label_2
_geom_angle_atom_site_label_3
_geom_angle_site_symmetry_1
_geom_angle_site_symmetry_3
_geom_angle
_geom_angle_publ_flag
C1 O2 H2 . . 109.5 ?
O1 C1 O2 . . 122.5(2) ?
O1 C1 C2 . . 124.4(2) ?
O2 C1 C2 . . 113.1(2) ?
C1 C2 C3 . . 113.8(2) ?
C1 C2 H2B . . 108.8 ?
C3 C2 H2B . . 108.8 ?
C1 C2 H2C . . 108.8 ?
C3 C2 H2C . . 108.8 ?
H2B C2 H2C . . 107.7 ?
N1 C3 C2 . . 111.0(2) ?
N1 C3 H3A . . 109.4 ?
C2 C3 H3A . . 109.4 ?
N1 C3 H3B . . 109.4 ?
C2 C3 H3B . . 109.4 ?
H3A C3 H3B . . 108.0 ?
O3 C4 N1 . . 125.2(2) ?
O3 C4 C8 . 3_666 128.8(2) ?
N1 C4 C8 . 3_666 106.0(2) ?
O4 C5 N1 . . 125.5(2) ?
O4 C5 C6 . . 128.6(2) ?
N1 C5 C6 . . 105.9(2) ?
C7 C6 C8 . 3_666 122.5(2) ?
C7 C6 C5 . . 129.7(2) ?
C8 C6 C5 3_666 . 107.8(2) ?
C6 C7 C8 . . 115.0(2) ?
C6 C7 H7A . . 122.5 ?
C8 C7 H7A . . 122.5 ?
C7 C8 C6 . 3_666 122.4(2) ?
C7 C8 C4 . 3_666 129.6(2) ?
C6 C8 C4 3_666 3_666 107.94(19) ?
O5 C9 N2 . . 124.9(3) ?
O5 C9 H9A . . 120.7(17) ?
N2 C9 H9A . . 114.4(18) ?
N2 C10 H10A . . 109.5 ?
N2 C10 H10B . . 109.5 ?
H10A C10 H10B . . 109.5 ?
N2 C10 H10C . . 109.5 ?
H10A C10 H10C . . 109.5 ?
H10B C10 H10C . . 109.5 ?
N2 C11 H11A . . 109.5 ?
N2 C11 H11B . . 109.5 ?
H11A C11 H11B . . 109.5 ?
N2 C11 H11C . . 109.5 ?
H11A C11 H11C . . 109.5 ?
H11B C11 H11C . . 109.5 ?
C5 N1 C4 . . 112.35(19) ?
C5 N1 C3 . . 124.1(2) ?
C4 N1 C3 . . 123.5(2) ?
C9 N2 C10 . . 121.1(3) ?
C9 N2 C11 . . 121.6(3) ?
C10 N2 C11 . . 117.3(3) ?

loop_
_geom_bond_atom_site_label_1
_geom_bond_atom_site_label_2
_geom_bond_site_symmetry_2
_geom_bond_distance
_geom_bond_publ_flag
O1 C1 . 1.184(3) ?
O2 C1 . 1.296(3) ?
O2 H2 . 0.8200 ?
O3 C4 . 1.204(3) ?
O4 C5 . 1.203(3) ?
O5 C9 . 1.222(3) ?
C1 C2 . 1.488(3) ?
C2 C3 . 1.498(4) ?
C2 H2B . 0.9700 ?
C2 H2C . 0.9700 ?
C3 N1 . 1.458(3) ?
C3 H3A . 0.9700 ?
C3 H3B . 0.9700 ?
C4 N1 . 1.387(3) ?
C4 C8 3_666 1.488(3) ?
C5 N1 . 1.384(3) ?
C5 C6 . 1.495(3) ?
C6 C7 . 1.378(3) ?
C6 C8 3_666 1.387(3) ?
C7 C8 . 1.382(3) ?
C7 H7A . 0.9300 ?
C8 C6 3_666 1.387(3) ?
C8 C4 3_666 1.488(3) ?
C9 N2 . 1.311(3) ?
C9 H9A . 0.99(3) ?
C10 N2 . 1.445(4) ?
C10 H10A . 0.9600 ?
C10 H10B . 0.9600 ?
C10 H10C . 0.9600 ?
C11 N2 . 1.449(4) ?
C11 H11A . 0.9600 ?
C11 H11B . 0.9600 ?
C11 H11C . 0.9600 ?

loop_
_geom_hbond_atom_site_label_D
_geom_hbond_atom_site_label_H
_geom_hbond_atom_site_label_A
_geom_hbond_site_symmetry_A
_geom_hbond_distance_DH
_geom_hbond_distance_HA
_geom_hbond_distance_DA
_geom_hbond_angle_DHA
O2 H2 O5 4_574 0.82 1.78 2.583(3) 166

loop_
_geom_torsion_atom_site_label_1
_geom_torsion_atom_site_label_2
_geom_torsion_atom_site_label_3
_geom_torsion_atom_site_label_4
_geom_torsion_site_symmetry_1
_geom_torsion_site_symmetry_2
_geom_torsion_site_symmetry_3
_geom_torsion_site_symmetry_4
_geom_torsion
_geom_torsion_publ_flag
O1 C1 C2 C3 . . . . -5.3(4) ?
O2 C1 C2 C3 . . . . 176.6(3) ?
C1 C2 C3 N1 . . . . -173.2(2) ?
O4 C5 C6 C7 . . . . -0.5(4) ?
N1 C5 C6 C7 . . . . 179.4(2) ?
O4 C5 C6 C8 . . . 3_666 179.4(2) ?
N1 C5 C6 C8 . . . 3_666 -0.7(2) ?
C8 C6 C7 C8 3_666 . . . -0.7(4) ?
C5 C6 C7 C8 . . . . 179.2(2) ?
C6 C7 C8 C6 . . . 3_666 0.7(4) ?
C6 C7 C8 C4 . . . 3_666 -179.0(2) ?
O4 C5 N1 C4 . . . . 180.0(2) ?
C6 C5 N1 C4 . . . . 0.0(3) ?
O4 C5 N1 C3 . . . . -1.9(4) ?
C6 C5 N1 C3 . . . . 178.2(2) ?
O3 C4 N1 C5 . . . . -179.1(2) ?
C8 C4 N1 C5 3_666 . . . 0.6(2) ?
O3 C4 N1 C3 . . . . 2.7(4) ?
C8 C4 N1 C3 3_666 . . . -177.6(2) ?
C2 C3 N1 C5 . . . . -88.7(3) ?
C2 C3 N1 C4 . . . . 89.2(3) ?
O5 C9 N2 C10 . . . . -0.8(5) ?
O5 C9 N2 C11 . . . . -178.1(4) ?
